data_7032101
loop_
_publ_author_name
'Chutia, R.'
'Das, G.'

_publ_section_title
;
 Hydrogen and halogen bonding in a concerted act of anion recognition:
 F(-) induced atmospheric CO2 uptake by an iodophenyl functionalized
 simple urea receptor.
;
_journal_issue 41
_journal_name_full 'Dalton transactions (Cambridge, England : 2003)'
_journal_page_first 15628
_journal_page_last 15637
_journal_paper_doi 10.1039/c4dt00940a
_journal_volume 43
_journal_year 2014
_chemical_formula_moiety 'C16 H36 N, C13 H10 Br2 N2 O, C2 H3 O2 '
_chemical_formula_sum 'C31 H49 Br2 N3 O3'
_chemical_formula_weight 671.53
_chemical_name_systematic
; 
 ? 
;
_space_group_IT_number 14
_symmetry_cell_setting monoclinic
_symmetry_space_group_name_Hall '-P 2ybc'
_symmetry_space_group_name_H-M 'P 1 21/c 1'
_atom_sites_solution_hydrogens geom
_atom_sites_solution_primary direct
_atom_sites_solution_secondary difmap
_audit_creation_method SHELXL-97
_cell_angle_alpha 90.00
_cell_angle_beta 99.771(5)
_cell_angle_gamma 90.00
_cell_formula_units_Z 4
_cell_length_a 9.5024(5)
_cell_length_b 18.9054(10)
_cell_length_c 19.3877(13)
_cell_measurement_reflns_used 9985
_cell_measurement_temperature 298(2)
_cell_measurement_theta_max 23.23
_cell_measurement_theta_min 2.58
_cell_volume 3432.4(3)
_computing_cell_refinement 'Bruker SMART'
_computing_data_collection 'Bruker SMART'
_computing_data_reduction 'Bruker SAINT'
_computing_molecular_graphics 'Bruker SHELXTL'
_computing_publication_material 'Bruker SHELXTL'
_computing_structure_refinement 'SHELXL-97 (Sheldrick, 1997)'
_computing_structure_solution 'SHELXS-97 (Sheldrick, 1990)'
_diffrn_ambient_temperature 298(2)
_diffrn_measured_fraction_theta_full 0.981
_diffrn_measured_fraction_theta_max 0.981
_diffrn_measurement_device_type 'CCD area detector'
_diffrn_measurement_method 'phi and omega scans'
_diffrn_radiation_monochromator graphite
_diffrn_radiation_source 'fine-focus sealed tube'
_diffrn_radiation_type MoK\a
_diffrn_radiation_wavelength 0.71073
_diffrn_reflns_av_R_equivalents 0.0471
_diffrn_reflns_av_sigmaI/netI 0.0959
_diffrn_reflns_limit_h_max 12
_diffrn_reflns_limit_h_min -7
_diffrn_reflns_limit_k_max 12
_diffrn_reflns_limit_k_min -25
_diffrn_reflns_limit_l_max 23
_diffrn_reflns_limit_l_min -26
_diffrn_reflns_number 15160
_diffrn_reflns_theta_full 28.69
_diffrn_reflns_theta_max 28.69
_diffrn_reflns_theta_min 2.98
_exptl_absorpt_coefficient_mu 2.394
_exptl_absorpt_correction_T_max 0.646
_exptl_absorpt_correction_T_min 0.359
_exptl_absorpt_correction_type multi-scan
_exptl_absorpt_process_details SADABS
_exptl_crystal_colour colorless
_exptl_crystal_density_diffrn 1.299
_exptl_crystal_density_method 'not measured'
_exptl_crystal_description block
_exptl_crystal_F_000 1400.0
_exptl_crystal_size_max 0.39
_exptl_crystal_size_mid 0.26
_exptl_crystal_size_min 0.18
_refine_diff_density_max 0.360
_refine_diff_density_min -0.614
_refine_diff_density_rms 0.052
_refine_ls_extinction_method none
_refine_ls_goodness_of_fit_ref 1.003
_refine_ls_hydrogen_treatment constr
_refine_ls_matrix_type full
_refine_ls_number_parameters 430
_refine_ls_number_reflns 7812
_refine_ls_number_restraints 288
_refine_ls_restrained_S_all 1.010
_refine_ls_R_factor_all 0.1794
_refine_ls_R_factor_gt 0.0590
_refine_ls_shift/su_max 0.029
_refine_ls_shift/su_mean 0.001
_refine_ls_structure_factor_coef Fsqd
_refine_ls_weighting_details 'calc w=1/[\s^2^(Fo^2^)+(0.0500P)^2^+0.0010P] where P=(Fo^2^+2Fc^2^)/3'
_refine_ls_weighting_scheme calc
_refine_ls_wR_factor_gt 0.1226
_refine_ls_wR_factor_ref 0.1652
_reflns_number_gt 5893
_reflns_number_total 8817
_reflns_threshold_expression >2sigma(I)
_cod_data_source_file c4dt00940a2.cif
_cod_data_source_block Br-U_AcO
_cod_depositor_comments
;
The following automatic conversions were performed:

'_symmetry_cell_setting' value 'Monoclinic' changed to 'monoclinic'
according to
/usr/data/users/saulius/crontab/automatic-downloads/rss-feeds/RSC/lib/dictionaries/cif_core.dic
dictionary named 'cif_core.dic' version 2.4.2 from 2011-04-26.

Automatic conversion script
Id: cif_fix_values 2281 2013-09-26 08:29:07Z andrius 

 Adding full bibliography for 7032097--7032101.cif.
;
_cod_original_sg_symbol_H-M 'P 21/c'
_cod_database_code 7032101

loop_
_symmetry_equiv_pos_as_xyz
'x, y, z'
'-x, y+1/2, -z+1/2'
'-x, -y, -z'
'x, -y-1/2, z-1/2'

loop_
_atom_site_label
_atom_site_type_symbol
_atom_site_fract_x
_atom_site_fract_y
_atom_site_fract_z
_atom_site_U_iso_or_equiv
_atom_site_adp_type
_atom_site_occupancy
_atom_site_symmetry_multiplicity
_atom_site_calc_flag
_atom_site_refinement_flags
_atom_site_disorder_assembly
_atom_site_disorder_group
C18 C 0.7335(13) 0.7048(5) 0.6022(7) 0.130(3) Uani 0.62 1 d PDU A 1
H18A H 0.6556 0.7298 0.5736 0.156 Uiso 0.62 1 calc PR A 1
H18B H 0.7761 0.7357 0.6400 0.156 Uiso 0.62 1 calc PR A 1
C19 C 0.8439(11) 0.6829(7) 0.5585(6) 0.129(3) Uani 0.62 1 d PDU A 1
H19A H 0.9316 0.6712 0.5888 0.194 Uiso 0.62 1 calc PR A 1
H19B H 0.8602 0.7212 0.5284 0.194 Uiso 0.62 1 calc PR A 1
H19C H 0.8100 0.6424 0.5307 0.194 Uiso 0.62 1 calc PR A 1
C21 C 0.6978(13) 0.6557(5) 0.8059(6) 0.126(3) Uani 0.61 1 d PDU B 1
H21A H 0.7921 0.6507 0.8338 0.151 Uiso 0.61 1 calc PR B 1
H21B H 0.7063 0.6872 0.7673 0.151 Uiso 0.61 1 calc PR B 1
C22 C 0.5992(14) 0.6907(7) 0.8513(6) 0.138(3) Uani 0.61 1 d PDU B 1
H22A H 0.6139 0.7414 0.8553 0.166 Uiso 0.61 1 calc PR B 1
H22B H 0.4993 0.6808 0.8342 0.166 Uiso 0.61 1 calc PR B 1
C23 C 0.6528(13) 0.6532(7) 0.9186(6) 0.146(3) Uani 0.61 1 d PDU B 1
H23A H 0.6734 0.6048 0.9090 0.219 Uiso 0.61 1 calc PR B 1
H23B H 0.5814 0.6549 0.9481 0.219 Uiso 0.61 1 calc PR B 1
H23C H 0.7383 0.6759 0.9418 0.219 Uiso 0.61 1 calc PR B 1
C26 C 0.9991(11) 0.4407(7) 0.8713(6) 0.142(2) Uani 0.65 1 d PDU C 1
H26A H 1.0454 0.4057 0.8461 0.171 Uiso 0.65 1 calc PR C 1
H26B H 1.0602 0.4821 0.8781 0.171 Uiso 0.65 1 calc PR C 1
C27 C 0.9825(13) 0.4110(7) 0.9416(6) 0.157(3) Uani 0.65 1 d PDU C 1
H27A H 0.9214 0.4414 0.9631 0.236 Uiso 0.65 1 calc PR C 1
H27B H 1.0745 0.4082 0.9710 0.236 Uiso 0.65 1 calc PR C 1
H27C H 0.9411 0.3647 0.9356 0.236 Uiso 0.65 1 calc PR C 1
C30 C 0.6420(12) 0.3809(6) 0.6184(7) 0.142(2) Uani 0.66 1 d PDU D 1
H30A H 0.6956 0.3460 0.5969 0.171 Uiso 0.66 1 calc PR D 1
H30B H 0.6063 0.3595 0.6575 0.171 Uiso 0.66 1 calc PR D 1
C31 C 0.5240(12) 0.4113(6) 0.5666(7) 0.143(3) Uani 0.66 1 d PDU D 1
H31A H 0.4425 0.4195 0.5888 0.215 Uiso 0.66 1 calc PR D 1
H31B H 0.4987 0.3787 0.5285 0.215 Uiso 0.66 1 calc PR D 1
H31C H 0.5545 0.4552 0.5492 0.215 Uiso 0.66 1 calc PR D 1
C18A C 0.737(2) 0.6717(10) 0.5718(8) 0.135(3) Uani 0.38 1 d PDU A 2
H18C H 0.7889 0.6364 0.5499 0.162 Uiso 0.38 1 calc PR A 2
H18D H 0.6569 0.6872 0.5370 0.162 Uiso 0.38 1 calc PR A 2
C19A C 0.833(2) 0.7337(9) 0.5921(11) 0.139(4) Uani 0.38 1 d PDU A 2
H19D H 0.8057 0.7571 0.6317 0.209 Uiso 0.38 1 calc PR A 2
H19E H 0.8255 0.7662 0.5536 0.209 Uiso 0.38 1 calc PR A 2
H19F H 0.9300 0.7176 0.6040 0.209 Uiso 0.38 1 calc PR A 2
C21A C 0.7201(18) 0.6273(9) 0.8356(8) 0.127(3) Uani 0.39 1 d PDU B 2
H21C H 0.7682 0.6671 0.8183 0.152 Uiso 0.39 1 calc PR B 2
H21D H 0.7900 0.5998 0.8668 0.152 Uiso 0.39 1 calc PR B 2
C22A C 0.602(2) 0.6530(10) 0.8738(12) 0.135(3) Uani 0.39 1 d PDU B 2
H22C H 0.5169 0.6595 0.8389 0.162 Uiso 0.39 1 calc PR B 2
H22D H 0.5816 0.6148 0.9041 0.162 Uiso 0.39 1 calc PR B 2
C23A C 0.621(2) 0.7184(10) 0.9170(11) 0.148(4) Uani 0.39 1 d PDU B 2
H23D H 0.6682 0.7069 0.9635 0.221 Uiso 0.39 1 calc PR B 2
H23E H 0.5297 0.7390 0.9190 0.221 Uiso 0.39 1 calc PR B 2
H23F H 0.6785 0.7516 0.8964 0.221 Uiso 0.39 1 calc PR B 2
C26A C 0.986(2) 0.4535(12) 0.8842(12) 0.142(2) Uani 0.35 1 d PDU C 2
H26C H 1.0723 0.4672 0.8669 0.171 Uiso 0.35 1 calc PR C 2
H26D H 0.9771 0.4826 0.9244 0.171 Uiso 0.35 1 calc PR C 2
C27A C 0.991(2) 0.3757(10) 0.9036(13) 0.149(4) Uani 0.35 1 d PDU C 2
H27D H 0.9272 0.3670 0.9361 0.223 Uiso 0.35 1 calc PR C 2
H27E H 1.0864 0.3631 0.9248 0.223 Uiso 0.35 1 calc PR C 2
H27F H 0.9624 0.3478 0.8622 0.223 Uiso 0.35 1 calc PR C 2
C30A C 0.663(2) 0.3869(10) 0.5995(14) 0.142(2) Uani 0.34 1 d PDU D 2
H30C H 0.7017 0.3877 0.5563 0.171 Uiso 0.34 1 calc PR D 2
H30D H 0.7019 0.3447 0.6243 0.171 Uiso 0.34 1 calc PR D 2
C31A C 0.509(2) 0.3724(12) 0.5781(14) 0.147(4) Uani 0.34 1 d PDU D 2
H31D H 0.4893 0.3244 0.5896 0.221 Uiso 0.34 1 calc PR D 2
H31E H 0.4827 0.3794 0.5286 0.221 Uiso 0.34 1 calc PR D 2
H31F H 0.4551 0.4040 0.6023 0.221 Uiso 0.34 1 calc PR D 2
Br1 Br 1.10557(6) 0.13047(3) 0.13309(4) 0.1032(3) Uani 1 1 d . . .
Br2 Br 0.31008(6) 0.75994(3) 0.09353(4) 0.1115(3) Uani 1 1 d . . .
O1 O 0.6908(3) 0.44132(18) 0.08638(19) 0.0813(10) Uani 1 1 d . . .
O2 O 0.8748(3) 0.4195(2) 0.33513(18) 0.0933(11) Uani 1 1 d . . .
N2 N 0.6673(3) 0.4995(2) 0.1874(2) 0.0650(10) Uani 1 1 d . . .
H2 H 0.6909 0.4970 0.2322 0.078 Uiso 1 1 calc R . .
O3 O 0.6830(3) 0.48398(19) 0.33258(18) 0.0891(11) Uani 1 1 d . . .
N1 N 0.7829(4) 0.3941(2) 0.1935(2) 0.0658(10) Uani 1 1 d . . .
H1 H 0.7872 0.4010 0.2377 0.079 Uiso 1 1 calc R . .
C7 C 0.7116(5) 0.4445(3) 0.1502(3) 0.0651(13) Uani 1 1 d . . .
N3 N 0.7443(4) 0.5471(2) 0.7318(2) 0.0767(12) Uani 1 1 d . A .
C11 C 0.4242(5) 0.6786(3) 0.1202(3) 0.0722(14) Uani 1 1 d . . .
C4 C 0.8498(4) 0.3326(3) 0.1744(3) 0.0633(13) Uani 1 1 d . . .
C15 C 0.7873(5) 0.4521(3) 0.3641(3) 0.0619(13) Uani 1 1 d . . .
C8 C 0.5882(4) 0.5594(3) 0.1613(3) 0.0598(12) Uani 1 1 d . . .
C1 C 0.9987(4) 0.2125(3) 0.1490(3) 0.0725(14) Uani 1 1 d . . .
C16 C 0.7958(5) 0.6005(3) 0.6838(3) 0.0927(17) Uani 1 1 d . A .
H16A H 0.8602 0.5768 0.6575 0.111 Uiso 1 1 calc R . .
H16B H 0.8503 0.6365 0.7123 0.111 Uiso 1 1 calc R . .
C5 C 0.8714(5) 0.3167(3) 0.1069(3) 0.0734(14) Uani 1 1 d . . .
H5 H 0.8356 0.3467 0.0701 0.088 Uiso 1 1 calc R . .
C9 C 0.5706(5) 0.6121(3) 0.2085(3) 0.0678(13) Uani 1 1 d . . .
H9 H 0.6154 0.6077 0.2548 0.081 Uiso 1 1 calc R . .
C14 C 0.8142(6) 0.4533(3) 0.4424(3) 0.0945(17) Uani 1 1 d . . .
H14A H 0.8099 0.4060 0.4599 0.142 Uiso 1 1 calc R . .
H14B H 0.7429 0.4818 0.4587 0.142 Uiso 1 1 calc R . .
H14C H 0.9070 0.4729 0.4589 0.142 Uiso 1 1 calc R . .
C12 C 0.4415(5) 0.6281(3) 0.0724(3) 0.0791(15) Uani 1 1 d . . .
H12 H 0.3981 0.6340 0.0260 0.095 Uiso 1 1 calc R . .
C13 C 0.5230(5) 0.5679(3) 0.0917(3) 0.0746(14) Uani 1 1 d . . .
H13 H 0.5339 0.5337 0.0585 0.090 Uiso 1 1 calc R . .
C6 C 0.9452(5) 0.2571(3) 0.0943(3) 0.0773(15) Uani 1 1 d . . .
H6 H 0.9592 0.2466 0.0491 0.093 Uiso 1 1 calc R . .
C10 C 0.4883(5) 0.6710(3) 0.1887(3) 0.0784(14) Uani 1 1 d . . .
H10 H 0.4763 0.7054 0.2215 0.094 Uiso 1 1 calc R . .
C28 C 0.6579(5) 0.4890(3) 0.6916(3) 0.0843(16) Uani 1 1 d . A .
H28A H 0.5723 0.5098 0.6649 0.101 Uiso 1 1 calc R . .
H28B H 0.6281 0.4563 0.7249 0.101 Uiso 1 1 calc R . .
C3 C 0.9021(5) 0.2854(3) 0.2280(3) 0.0734(14) Uani 1 1 d . . .
H3 H 0.8864 0.2945 0.2732 0.088 Uiso 1 1 calc R . .
C2 C 0.9759(5) 0.2262(3) 0.2153(3) 0.0773(14) Uani 1 1 d . . .
H2A H 1.0105 0.1954 0.2517 0.093 Uiso 1 1 calc R . .
C24 C 0.8791(5) 0.5181(3) 0.7767(3) 0.0923(17) Uani 1 1 d . A .
H24A H 0.9408 0.4996 0.7459 0.111 Uiso 1 1 calc R . .
H24B H 0.9291 0.5569 0.8028 0.111 Uiso 1 1 calc R . .
C20 C 0.6485(5) 0.5821(3) 0.7754(3) 0.105(2) Uani 1 1 d D . .
H20A H 0.6387 0.5509 0.8141 0.126 Uiso 1 1 calc R B 1
H20B H 0.5546 0.5873 0.7471 0.126 Uiso 1 1 calc R B 1
C17 C 0.6783(5) 0.6371(3) 0.6318(4) 0.122(2) Uani 1 1 d D . .
H17A H 0.6438 0.6050 0.5937 0.147 Uiso 1 1 calc R A 1
H17B H 0.5988 0.6487 0.6553 0.147 Uiso 1 1 calc R A 1
C29 C 0.7337(6) 0.4471(3) 0.6416(3) 0.114(2) Uani 1 1 d D . .
H29A H 0.8282 0.4332 0.6648 0.137 Uiso 1 1 calc R D 1
H29B H 0.7438 0.4758 0.6012 0.137 Uiso 1 1 calc R D 1
C25 C 0.8559(6) 0.4611(4) 0.8274(4) 0.135(3) Uani 1 1 d D . .
H25A H 0.8129 0.4201 0.8021 0.162 Uiso 1 1 calc R C 1
H25B H 0.7915 0.4779 0.8576 0.162 Uiso 1 1 calc R C 1

loop_
_atom_site_aniso_label
_atom_site_aniso_U_11
_atom_site_aniso_U_22
_atom_site_aniso_U_33
_atom_site_aniso_U_23
_atom_site_aniso_U_13
_atom_site_aniso_U_12
C18 0.124(5) 0.135(6) 0.133(5) 0.011(5) 0.028(5) 0.008(5)
C19 0.125(5) 0.141(6) 0.129(6) 0.013(5) 0.039(5) 0.006(5)
C21 0.129(4) 0.132(5) 0.120(5) -0.024(4) 0.030(4) -0.014(4)
C22 0.151(4) 0.136(5) 0.127(5) -0.021(4) 0.025(4) -0.014(4)
C23 0.155(5) 0.147(6) 0.140(6) -0.011(5) 0.036(5) -0.010(5)
C26 0.135(3) 0.159(4) 0.132(4) 0.041(3) 0.019(3) -0.017(3)
C27 0.150(5) 0.178(6) 0.141(6) 0.028(5) 0.016(5) -0.013(5)
C30 0.144(3) 0.145(3) 0.138(4) -0.026(3) 0.025(3) 0.026(3)
C31 0.150(5) 0.141(6) 0.138(5) -0.017(5) 0.023(4) 0.009(5)
C18A 0.128(5) 0.141(6) 0.136(6) 0.014(5) 0.022(5) 0.002(5)
C19A 0.137(6) 0.142(6) 0.138(6) 0.015(6) 0.022(6) 0.000(6)
C21A 0.132(4) 0.132(5) 0.121(5) -0.021(5) 0.034(4) -0.012(5)
C22A 0.147(4) 0.135(5) 0.125(5) -0.020(4) 0.029(4) -0.011(4)
C23A 0.162(6) 0.145(6) 0.139(6) -0.016(6) 0.035(5) -0.005(6)
C26A 0.135(3) 0.159(4) 0.132(4) 0.041(3) 0.019(3) -0.017(3)
C27A 0.143(5) 0.160(6) 0.142(6) 0.018(5) 0.023(5) -0.007(5)
C30A 0.144(3) 0.145(3) 0.138(4) -0.026(3) 0.025(3) 0.026(3)
C31A 0.149(6) 0.150(6) 0.144(6) -0.017(6) 0.029(5) 0.009(6)
Br1 0.0868(4) 0.0873(5) 0.1325(6) -0.0141(4) 0.0100(3) 0.0174(3)
Br2 0.1087(5) 0.0843(4) 0.1314(7) 0.0107(4) -0.0088(4) 0.0188(3)
O1 0.095(2) 0.093(3) 0.053(2) -0.005(2) 0.0051(18) 0.0181(19)
O2 0.078(2) 0.125(3) 0.073(3) -0.007(2) 0.0026(19) 0.028(2)
N2 0.061(2) 0.082(3) 0.050(3) 0.005(2) 0.0052(18) 0.007(2)
O3 0.072(2) 0.127(3) 0.069(3) 0.009(2) 0.0143(18) 0.027(2)
N1 0.063(2) 0.080(3) 0.053(3) 0.000(2) 0.0070(19) 0.007(2)
C7 0.061(3) 0.075(4) 0.059(4) 0.000(3) 0.008(3) 0.001(3)
N3 0.048(2) 0.099(3) 0.085(3) -0.002(3) 0.016(2) -0.009(2)
C11 0.068(3) 0.066(3) 0.081(4) 0.006(3) 0.007(3) 0.000(3)
C4 0.048(2) 0.069(3) 0.070(4) -0.003(3) 0.001(2) -0.003(2)
C15 0.052(3) 0.073(3) 0.061(4) -0.002(3) 0.011(3) -0.007(3)
C8 0.047(2) 0.080(4) 0.052(3) 0.006(3) 0.008(2) -0.004(2)
C1 0.054(3) 0.066(3) 0.096(5) -0.011(3) 0.008(3) 0.000(2)
C16 0.063(3) 0.111(4) 0.106(5) 0.015(4) 0.021(3) -0.007(3)
C5 0.069(3) 0.092(4) 0.057(4) -0.008(3) 0.005(2) 0.013(3)
C9 0.074(3) 0.072(3) 0.054(3) -0.002(3) 0.000(2) 0.002(3)
C14 0.120(4) 0.100(4) 0.059(4) -0.001(3) 0.005(3) 0.011(3)
C12 0.076(3) 0.095(4) 0.063(4) 0.013(3) 0.001(3) 0.008(3)
C13 0.076(3) 0.085(4) 0.062(4) -0.002(3) 0.008(3) 0.002(3)
C6 0.068(3) 0.091(4) 0.071(4) -0.013(3) 0.006(3) 0.012(3)
C10 0.083(3) 0.071(4) 0.079(4) -0.007(3) 0.004(3) 0.000(3)
C28 0.060(3) 0.100(4) 0.092(4) -0.013(3) 0.010(3) -0.009(3)
C3 0.077(3) 0.077(4) 0.064(4) 0.005(3) 0.008(3) -0.001(3)
C2 0.086(3) 0.065(3) 0.078(4) 0.009(3) 0.004(3) -0.001(3)
C24 0.059(3) 0.127(5) 0.088(4) 0.014(4) 0.005(3) -0.004(3)
C20 0.069(3) 0.138(5) 0.114(5) -0.047(4) 0.033(3) -0.013(4)
C17 0.070(3) 0.149(6) 0.143(6) 0.045(5) 0.005(4) 0.000(4)
C29 0.093(4) 0.137(6) 0.113(5) -0.029(4) 0.016(4) 0.013(4)
C25 0.087(4) 0.195(8) 0.119(6) 0.056(6) 0.005(4) -0.019(5)

loop_
_atom_type_symbol
_atom_type_description
_atom_type_scat_dispersion_real
_atom_type_scat_dispersion_imag
_atom_type_scat_source
C C 0.0033 0.0016 'International Tables Vol C Tables 4.2.6.8 and 6.1.1.4'
H H 0.0000 0.0000 'International Tables Vol C Tables 4.2.6.8 and 6.1.1.4'
N N 0.0061 0.0033 'International Tables Vol C Tables 4.2.6.8 and 6.1.1.4'
O O 0.0106 0.0060 'International Tables Vol C Tables 4.2.6.8 and 6.1.1.4'
Br Br -0.2901 2.4595 'International Tables Vol C Tables 4.2.6.8 and 6.1.1.4'

loop_
_geom_angle_atom_site_label_1
_geom_angle_atom_site_label_2
_geom_angle_atom_site_label_3
_geom_angle
C19 C18 C17 107.2(8)
C19 C18 H18A 110.3
C17 C18 H18A 110.3
C19 C18 H18B 110.3
C17 C18 H18B 110.3
H18A C18 H18B 108.5
C22 C21 C20 115.4(9)
C22 C21 H21A 108.4
C20 C21 H21A 108.4
C22 C21 H21B 108.4
C20 C21 H21B 108.4
H21A C21 H21B 107.5
C23 C22 C21 98.4(10)
C23 C22 H22A 112.1
C21 C22 H22A 112.1
C23 C22 H22B 112.1
C21 C22 H22B 112.1
H22A C22 H22B 109.7
C27 C26 C25 112.2(9)
C27 C26 H26A 109.2
C25 C26 H26A 109.2
C27 C26 H26B 109.2
C25 C26 H26B 109.2
H26A C26 H26B 107.9
C31 C30 C29 101.9(9)
C31 C30 H30A 111.4
C29 C30 H30A 111.4
C31 C30 H30B 111.4
C29 C30 H30B 111.4
H30A C30 H30B 109.2
C19A C18A C17 114.9(13)
C19A C18A H18C 108.5
C17 C18A H18C 108.5
C19A C18A H18D 108.5
C17 C18A H18D 108.5
H18C C18A H18D 107.5
C18A C19A H19D 109.5
C18A C19A H19E 109.5
H19D C19A H19E 109.5
C18A C19A H19F 109.5
H19D C19A H19F 109.5
H19E C19A H19F 109.5
C20 C21A C22A 106.4(11)
C20 C21A H21C 110.5
C22A C21A H21C 110.5
C20 C21A H21D 110.5
C22A C21A H21D 110.5
H21C C21A H21D 108.6
C23A C22A C21A 120.5(15)
C23A C22A H22C 107.2
C21A C22A H22C 107.2
C23A C22A H22D 107.2
C21A C22A H22D 107.2
H22C C22A H22D 106.8
C22A C23A H23D 109.5
C22A C23A H23E 109.5
H23D C23A H23E 109.5
C22A C23A H23F 109.5
H23D C23A H23F 109.5
H23E C23A H23F 109.5
C27A C26A C25 105.0(15)
C27A C26A H26C 110.8
C25 C26A H26C 110.8
C27A C26A H26D 110.8
C25 C26A H26D 110.8
H26C C26A H26D 108.8
C26A C27A H27D 109.5
C26A C27A H27E 109.5
H27D C27A H27E 109.5
C26A C27A H27F 109.5
H27D C27A H27F 109.5
H27E C27A H27F 109.5
C31A C30A C29 128.8(18)
C31A C30A H30C 105.1
C29 C30A H30C 105.1
C31A C30A H30D 105.1
C29 C30A H30D 105.1
H30C C30A H30D 105.9
C30A C31A H31D 109.5
C30A C31A H31E 109.5
H31D C31A H31E 109.5
C30A C31A H31F 109.5
H31D C31A H31F 109.5
H31E C31A H31F 109.5
C7 N2 C8 127.9(4)
C7 N2 H2 116.0
C8 N2 H2 116.0
C7 N1 C4 127.7(4)
C7 N1 H1 116.2
C4 N1 H1 116.2
O1 C7 N1 124.4(5)
O1 C7 N2 124.0(5)
N1 C7 N2 111.6(5)
C20 N3 C28 106.5(3)
C20 N3 C16 110.1(4)
C28 N3 C16 111.9(4)
C20 N3 C24 111.7(4)
C28 N3 C24 111.4(4)
C16 N3 C24 105.3(3)
C12 C11 C10 120.1(5)
C12 C11 Br2 120.7(4)
C10 C11 Br2 119.2(4)
C5 C4 C3 118.2(5)
C5 C4 N1 124.9(5)
C3 C4 N1 116.9(5)
O3 C15 O2 124.2(5)
O3 C15 C14 118.8(5)
O2 C15 C14 117.0(4)
C9 C8 C13 118.2(5)
C9 C8 N2 117.4(4)
C13 C8 N2 124.3(5)
C2 C1 C6 120.7(5)
C2 C1 Br1 118.7(5)
C6 C1 Br1 120.5(5)
N3 C16 C17 115.5(4)
N3 C16 H16A 108.4
C17 C16 H16A 108.4
N3 C16 H16B 108.4
C17 C16 H16B 108.4
H16A C16 H16B 107.5
C6 C5 C4 120.4(5)
C6 C5 H5 119.8
C4 C5 H5 119.8
C10 C9 C8 121.7(5)
C10 C9 H9 119.1
C8 C9 H9 119.1
C15 C14 H14A 109.5
C15 C14 H14B 109.5
H14A C14 H14B 109.5
C15 C14 H14C 109.5
H14A C14 H14C 109.5
H14B C14 H14C 109.5
C11 C12 C13 121.1(5)
C11 C12 H12 119.4
C13 C12 H12 119.4
C12 C13 C8 119.3(5)
C12 C13 H13 120.3
C8 C13 H13 120.3
C5 C6 C1 119.8(5)
C5 C6 H6 120.1
C1 C6 H6 120.1
C11 C10 C9 119.5(5)
C11 C10 H10 120.3
C9 C10 H10 120.3
N3 C28 C29 115.7(4)
N3 C28 H28A 108.4
C29 C28 H28A 108.4
N3 C28 H28B 108.4
C29 C28 H28B 108.4
H28A C28 H28B 107.4
C2 C3 C4 121.3(5)
C2 C3 H3 119.4
C4 C3 H3 119.4
C3 C2 C1 119.6(5)
C3 C2 H2A 120.2
C1 C2 H2A 120.2
C25 C24 N3 115.5(4)
C25 C24 H24A 108.4
N3 C24 H24A 108.4
C25 C24 H24B 108.4
N3 C24 H24B 108.4
H24A C24 H24B 107.5
N3 C20 C21A 116.6(7)
N3 C20 C21 116.0(6)
C21A C20 C21 29.8(9)
N3 C20 H20A 108.3
C21A C20 H20A 80.7
C21 C20 H20A 108.3
N3 C20 H20B 108.3
C21A C20 H20B 129.1
C21 C20 H20B 108.3
H20A C20 H20B 107.4
C18A C17 C18 32.9(7)
C18A C17 C16 112.2(10)
C18 C17 C16 111.4(7)
C18A C17 H17A 78.8
C18 C17 H17A 109.3
C16 C17 H17A 109.3
C18A C17 H17B 132.6
C18 C17 H17B 109.3
C16 C17 H17B 109.3
H17A C17 H17B 108.0
C30A C29 C28 121.8(10)
C30A C29 C30 17.3(14)
C28 C29 C30 107.5(6)
C30A C29 H29A 109.9
C28 C29 H29A 110.2
C30 C29 H29A 110.2
C30A C29 H29B 94.7
C28 C29 H29B 110.2
C30 C29 H29B 110.2
H29A C29 H29B 108.5
C24 C25 C26A 110.5(10)
C24 C25 C26 109.3(6)
C26A C25 C26 14.4(15)
C24 C25 H25A 109.8
C26A C25 H25A 120.8
C26 C25 H25A 109.8
C24 C25 H25B 109.8
C26A C25 H25B 96.5
C26 C25 H25B 109.8
H25A C25 H25B 108.3

loop_
_geom_bond_atom_site_label_1
_geom_bond_atom_site_label_2
_geom_bond_distance
C18 C19 1.514(8)
C18 C17 1.530(8)
C18 H18A 0.9700
C18 H18B 0.9700
C19 H19A 0.9600
C19 H19B 0.9600
C19 H19C 0.9600
C21 C22 1.541(8)
C21 C20 1.552(8)
C21 H21A 0.9700
C21 H21B 0.9700
C22 C23 1.495(9)
C22 H22A 0.9700
C22 H22B 0.9700
C23 H23A 0.9600
C23 H23B 0.9600
C23 H23C 0.9600
C26 C27 1.508(9)
C26 C25 1.528(8)
C26 H26A 0.9700
C26 H26B 0.9700
C27 H27A 0.9600
C27 H27B 0.9600
C27 H27C 0.9600
C30 C31 1.487(9)
C30 C29 1.548(8)
C30 H30A 0.9700
C30 H30B 0.9700
C31 H31A 0.9600
C31 H31B 0.9600
C31 H31C 0.9600
C18A C19A 1.499(10)
C18A C17 1.520(9)
C18A H18C 0.9700
C18A H18D 0.9700
C19A H19D 0.9600
C19A H19E 0.9600
C19A H19F 0.9600
C21A C20 1.511(9)
C21A C22A 1.527(10)
C21A H21C 0.9700
C21A H21D 0.9700
C22A C23A 1.488(10)
C22A H22C 0.9700
C22A H22D 0.9700
C23A H23D 0.9600
C23A H23E 0.9600
C23A H23F 0.9600
C26A C27A 1.516(10)
C26A C25 1.519(10)
C26A H26C 0.9700
C26A H26D 0.9700
C27A H27D 0.9600
C27A H27E 0.9600
C27A H27F 0.9600
C30A C31A 1.479(10)
C30A C29 1.492(10)
C30A H30C 0.9700
C30A H30D 0.9700
C31A H31D 0.9600
C31A H31E 0.9600
C31A H31F 0.9600
Br1 C1 1.907(5)
Br2 C11 1.902(5)
O1 C7 1.220(5)
O2 C15 1.244(5)
N2 C7 1.372(5)
N2 C8 1.404(5)
N2 H2 0.8600
O3 C15 1.230(5)
N1 C7 1.371(6)
N1 C4 1.406(5)
N1 H1 0.8600
N3 C20 1.498(5)
N3 C28 1.506(6)
N3 C16 1.510(6)
N3 C24 1.523(6)
C11 C12 1.360(6)
C11 C10 1.371(6)
C4 C5 1.391(6)
C4 C3 1.395(6)
C15 C14 1.496(6)
C8 C9 1.382(6)
C8 C13 1.397(6)
C1 C2 1.365(7)
C1 C6 1.382(7)
C16 C17 1.537(7)
C16 H16A 0.9700
C16 H16B 0.9700
C5 C6 1.371(6)
C5 H5 0.9300
C9 C10 1.378(6)
C9 H9 0.9300
C14 H14A 0.9600
C14 H14B 0.9600
C14 H14C 0.9600
C12 C13 1.392(6)
C12 H12 0.9300
C13 H13 0.9300
C6 H6 0.9300
C10 H10 0.9300
C28 C29 1.525(7)
C28 H28A 0.9700
C28 H28B 0.9700
C3 C2 1.365(6)
C3 H3 0.9300
C2 H2A 0.9300
C24 C25 1.499(7)
C24 H24A 0.9700
C24 H24B 0.9700
C20 H20A 0.9700
C20 H20B 0.9700
C17 H17A 0.9700
C17 H17B 0.9700
C29 H29A 0.9700
C29 H29B 0.9700
C25 H25A 0.9700
C25 H25B 0.9700
